data_4066110
loop_
_publ_author_name
'Patel, Upali'
'Sharma, Sagar'
'Singh, Harkesh B.'
'Dey, Sandip'
'Jain, Vimal K.'
'Wolmersh\"auser, Gotthelf'
'Butcher, Ray J.'

_publ_section_title
;
 Intermetallic Bonds in Metallophilic Mercuraazametallamacrocycles of
 Synthetic Design
;
_journal_issue 19
_journal_name_full Organometallics
_journal_page_first 4265
_journal_paper_doi 10.1021/om100297v
_journal_volume 29
_journal_year 2010
_chemical_formula_moiety 'C16 H18 Hg N2'
_chemical_formula_sum 'C16 H18 Hg N2'
_chemical_formula_weight 438.91
_chemical_name_systematic
; 
 ? 
;
_space_group_IT_number 36
_symmetry_cell_setting orthorhombic
_symmetry_space_group_name_Hall 'C 2c -2'
_symmetry_space_group_name_H-M 'C m c 21'
_atom_sites_solution_hydrogens geom
_atom_sites_solution_primary direct
_atom_sites_solution_secondary difmap
_audit_creation_method SHELXL-97
_cell_angle_alpha 90.00
_cell_angle_beta 90.00
_cell_angle_gamma 90.00
_cell_formula_units_Z 4
_cell_length_a 21.7105(18)
_cell_length_b 7.1769(8)
_cell_length_c 8.9718(8)
_cell_measurement_reflns_used 1109
_cell_measurement_temperature 193(2)
_cell_measurement_theta_max 28
_cell_measurement_theta_min 2.95
_cell_volume 1397.9(2)
_computing_cell_refinement 'Stoe IPDS V2.63'
_computing_data_collection 'Stoe IPDS V2.63'
_computing_data_reduction 'Stoe IPDS V2.63'
_computing_molecular_graphics 'Siemens SHELXTL'
_computing_publication_material 'Siemens SHELXTL'
_computing_structure_refinement 'SHELXL-97 (Sheldrick, 1997)'
_computing_structure_solution 'SIR97 (Giacovazzo et al., 1997)'
_diffrn_ambient_temperature 193(2)
_diffrn_measured_fraction_theta_full 1.00
_diffrn_measured_fraction_theta_max 1.00
_diffrn_measurement_device_type 'Stoe IPDS'
_diffrn_measurement_method \F-Oscillation
_diffrn_radiation_monochromator graphite
_diffrn_radiation_source 'fine-focus sealed tube'
_diffrn_radiation_type MoK\a
_diffrn_radiation_wavelength 0.71073
_diffrn_reflns_av_R_equivalents 0.0989
_diffrn_reflns_av_sigmaI/netI 0.0526
_diffrn_reflns_limit_h_max 27
_diffrn_reflns_limit_h_min -27
_diffrn_reflns_limit_k_max 9
_diffrn_reflns_limit_k_min -9
_diffrn_reflns_limit_l_max 11
_diffrn_reflns_limit_l_min -11
_diffrn_reflns_number 7261
_diffrn_reflns_theta_full 26.69
_diffrn_reflns_theta_max 26.69
_diffrn_reflns_theta_min 2.99
_exptl_absorpt_coefficient_mu 10.998
_exptl_absorpt_correction_T_max 0.18476
_exptl_absorpt_correction_T_min 0.03456
_exptl_absorpt_correction_type analytical
_exptl_absorpt_process_details
;
Analytical numeric absorption correction using a multifaceted crystal
model based on expressions derived by R.C. Clark & J.S. Reid.
(Clark, R. C. & Reid, J. S. (1995). Acta Cryst. A51, 887-897)
;
_exptl_crystal_colour colourless
_exptl_crystal_density_diffrn 2.085
_exptl_crystal_density_method 'not measured'
_exptl_crystal_description 'transparent block'
_exptl_crystal_F_000 832
_exptl_crystal_size_max 0.48
_exptl_crystal_size_mid 0.42
_exptl_crystal_size_min 0.17
_refine_diff_density_max 1.539
_refine_diff_density_min -0.862
_refine_diff_density_rms 0.146
_refine_ls_abs_structure_details 'Flack H D (1983), Acta Cryst. A39, 876-881'
_refine_ls_abs_structure_Flack 0.484(17)
_refine_ls_extinction_method none
_refine_ls_goodness_of_fit_ref 1.092
_refine_ls_hydrogen_treatment mixed
_refine_ls_matrix_type full
_refine_ls_number_parameters 92
_refine_ls_number_reflns 1517
_refine_ls_number_restraints 2
_refine_ls_restrained_S_all 1.091
_refine_ls_R_factor_all 0.0255
_refine_ls_R_factor_gt 0.0245
_refine_ls_shift/su_max 0.000
_refine_ls_shift/su_mean 0.000
_refine_ls_structure_factor_coef Fsqd
_refine_ls_weighting_details 'calc w=1/[\s^2^(Fo^2^)+(0.0260P)^2^+1.2380P] where P=(Fo^2^+2Fc^2^)/3'
_refine_ls_weighting_scheme calc
_refine_ls_wR_factor_gt 0.0584
_refine_ls_wR_factor_ref 0.0596
_reflns_number_gt 1476
_reflns_number_total 1517
_reflns_threshold_expression I>2\s(I)
_cod_data_source_file om100297v_si_002.cif
_cod_data_source_block 13
_cod_depositor_comments
;
The following automatic conversions were performed:

'_symmetry_cell_setting' value 'Orthorhombic' changed to
'orthorhombic' according to
/home/saulius/struct/CIF-dictionaries/cif_core.dic dictionary named
'cif_core.dic' version 2.4.1 from 2010-06-29.

Automatic conversion script
Id: cif_fix_values 1715 2011-07-08 13:25:40Z adriana 
;
_cod_original_sg_symbol_H-M Cmc2(1)
_cod_database_code 4066110

loop_
_symmetry_equiv_pos_as_xyz
'x, y, z'
'-x, -y, z+1/2'
'x, -y, z+1/2'
'-x, y, z'
'x+1/2, y+1/2, z'
'-x+1/2, -y+1/2, z+1/2'
'x+1/2, -y+1/2, z+1/2'
'-x+1/2, y+1/2, z'

loop_
_atom_site_label
_atom_site_type_symbol
_atom_site_fract_x
_atom_site_fract_y
_atom_site_fract_z
_atom_site_U_iso_or_equiv
_atom_site_adp_type
_atom_site_occupancy
_atom_site_calc_flag
_atom_site_refinement_flags
Hg1 Hg 0.0000 0.20537(2) 0.26675(4) 0.01940(8) Uani 1 d S
N1 N 0.0562(3) 0.5100(6) 0.3746(4) 0.0267(11) Uani 1 d D
H1 H 0.062(4) 0.552(8) 0.466(3) 0.035 Uiso 1 d D
C1 C 0.0886(3) 0.1965(6) 0.1793(6) 0.0194(13) Uani 1 d .
C2 C 0.1075(3) 0.0699(7) 0.0714(6) 0.0303(14) Uani 1 d .
H2 H 0.0786 -0.0191 0.0358 0.036 Uiso 1 calc R
C3 C 0.1666(3) 0.0683(9) 0.0134(7) 0.0362(15) Uani 1 d .
H3 H 0.1775 -0.0188 -0.0619 0.043 Uiso 1 calc R
C4 C 0.2093(5) 0.1925(8) 0.0651(8) 0.0365(18) Uani 1 d .
H4 H 0.2500 0.1925 0.0260 0.044 Uiso 1 calc R
C5 C 0.1927(4) 0.3187(9) 0.1755(8) 0.0332(16) Uani 1 d .
H5 H 0.2227 0.4041 0.2117 0.040 Uiso 1 calc R
C6 C 0.1330(4) 0.3236(7) 0.2349(7) 0.031(2) Uani 1 d .
C7 C 0.1209(4) 0.4588(10) 0.3572(7) 0.0380(15) Uani 1 d .
H7A H 0.1357 0.4046 0.4521 0.046 Uiso 1 calc R
H7B H 0.1451 0.5733 0.3382 0.046 Uiso 1 calc R
C8 C 0.0343(3) 0.6623(7) 0.2755(16) 0.0322(15) Uani 1 d .
H8A H 0.0499 0.7837 0.3119 0.039 Uiso 1 calc R
H8B H 0.0499 0.6427 0.1730 0.039 Uiso 1 calc R

loop_
_atom_site_aniso_label
_atom_site_aniso_U_11
_atom_site_aniso_U_22
_atom_site_aniso_U_33
_atom_site_aniso_U_23
_atom_site_aniso_U_13
_atom_site_aniso_U_12
Hg1 0.01889(15) 0.01826(12) 0.02107(11) 0.0005(3) 0.000 0.000
N1 0.035(3) 0.029(2) 0.0158(18) -0.0028(18) -0.0060(19) 0.000(2)
C1 0.013(3) 0.020(2) 0.025(3) 0.0007(17) 0.002(2) 0.0047(18)
C2 0.031(4) 0.027(3) 0.034(3) -0.002(2) -0.006(3) 0.004(3)
C3 0.034(4) 0.039(3) 0.035(3) 0.003(3) 0.005(3) 0.013(3)
C4 0.028(5) 0.046(4) 0.036(3) 0.010(2) 0.004(3) 0.007(3)
C5 0.025(4) 0.039(3) 0.036(3) 0.012(2) -0.008(3) -0.005(3)
C6 0.024(4) 0.0261(19) 0.043(6) 0.012(2) -0.008(3) -0.003(2)
C7 0.034(4) 0.046(3) 0.033(3) -0.005(3) -0.008(3) -0.011(3)
C8 0.057(4) 0.0232(15) 0.016(3) 0.002(4) -0.014(5) -0.008(2)

loop_
_atom_type_symbol
_atom_type_description
_atom_type_scat_dispersion_real
_atom_type_scat_dispersion_imag
_atom_type_scat_source
C C 0.0033 0.0016 'International Tables Vol C Tables 4.2.6.8 and 6.1.1.4'
H H 0.0000 0.0000 'International Tables Vol C Tables 4.2.6.8 and 6.1.1.4'
N N 0.0061 0.0033 'International Tables Vol C Tables 4.2.6.8 and 6.1.1.4'
Hg Hg -2.3894 9.2266 'International Tables Vol C Tables 4.2.6.8 and 6.1.1.4'

loop_
_geom_angle_atom_site_label_1
_geom_angle_atom_site_label_2
_geom_angle_atom_site_label_3
_geom_angle
_geom_angle_site_symmetry_1
_geom_angle_site_symmetry_3
C1 Hg1 C1 135.5(3) . 4
C1 Hg1 N1 125.57(17) . 4
C1 Hg1 N1 74.97(17) 4 4
C1 Hg1 N1 74.97(17) . .
C1 Hg1 N1 125.57(17) 4 .
N1 Hg1 N1 54.0(2) 4 .
C7 N1 C8 115.4(6) . .
C7 N1 Hg1 101.2(3) . .
C8 N1 Hg1 103.8(4) . .
C6 C1 C2 117.8(7) . .
C6 C1 Hg1 118.5(4) . .
C2 C1 Hg1 123.8(5) . .
C3 C2 C1 122.7(6) . .
C4 C3 C2 119.7(6) . .
C3 C4 C5 119.4(8) . .
C6 C5 C4 121.8(7) . .
C5 C6 C1 118.6(6) . .
C5 C6 C7 117.4(6) . .
C1 C6 C7 124.0(7) . .
N1 C7 C6 114.4(5) . .
C8 C8 N1 108.6(4) 4 .

loop_
_geom_bond_atom_site_label_1
_geom_bond_atom_site_label_2
_geom_bond_distance
_geom_bond_site_symmetry_2
Hg1 C1 2.079(7) .
Hg1 C1 2.079(7) 4
Hg1 N1 2.684(5) 4
Hg1 N1 2.684(5) .
N1 C7 1.460(9) .
N1 C8 1.487(10) .
C1 C6 1.418(9) .
C1 C2 1.389(8) .
C2 C3 1.386(10) .
C3 C4 1.367(11) .
C4 C5 1.390(10) .
C5 C6 1.402(11) .
C6 C7 1.489(9) .
C8 C8 1.489(14) 4
